data_1521987
loop_
_publ_author_name
'Stoewe, K.'

_publ_section_title
;
 The phase transition of Tl Te: crystal structure
;
_journal_name_full 'Journal of Solid State Chemistry'
_journal_page_first 123
_journal_page_last 132
_journal_volume 149
_journal_year 2000
_chemical_formula_sum 'Te Tl'
_chemical_name_systematic 'Tl Te'
_space_group_IT_number 140
_symmetry_space_group_name_Hall '-I 4 2c'
_symmetry_space_group_name_H-M 'I 4/m c m'
_cell_angle_alpha 90
_cell_angle_beta 90
_cell_angle_gamma 90
_cell_formula_units_Z 16
_cell_length_a 12.953
_cell_length_b 12.953
_cell_length_c 6.173
_cell_volume 1035.707
_citation_journal_id_ASTM JSSCBI
_cod_data_source_file Stoewe_JSSCBI_2000_1716.cif
_cod_data_source_block Te1Tl1
_cod_original_formula_sum 'Te1 Tl1'
_cod_database_code 1521987

loop_
_symmetry_equiv_pos_as_xyz
x,y,z
-y,x,z
-x,-y,z
y,-x,z
x,-y,-z+1/2
y,x,-z+1/2
-x,y,-z+1/2
-y,-x,-z+1/2
-x,-y,-z
y,-x,-z
x,y,-z
-y,x,-z
-x,y,z-1/2
-y,-x,z-1/2
x,-y,z-1/2
y,x,z-1/2
x+1/2,y+1/2,z+1/2
-y+1/2,x+1/2,z+1/2
-x+1/2,-y+1/2,z+1/2
y+1/2,-x+1/2,z+1/2
x+1/2,-y+1/2,-z+1
y+1/2,x+1/2,-z+1
-x+1/2,y+1/2,-z+1
-y+1/2,-x+1/2,-z+1
-x+1/2,-y+1/2,-z+1/2
y+1/2,-x+1/2,-z+1/2
x+1/2,y+1/2,-z+1/2
-y+1/2,x+1/2,-z+1/2
-x+1/2,y+1/2,z
-y+1/2,-x+1/2,z
x+1/2,-y+1/2,z
y+1/2,x+1/2,z

loop_
_atom_site_label
_atom_site_type_symbol
_atom_site_fract_x
_atom_site_fract_y
_atom_site_fract_z
_atom_site_occupancy
_atom_site_U_iso_or_equiv
Tl1 Tl+1 0.0796 0.22922 0 1 0.0
Te3 Te-1 0 0 0.25 1 0.0
Te2 Te-1 0 0.5 0 1 0.0
Te1 Te-1 0.16458 0.66458 0 1 0.0
